data_7050684
loop_
_publ_author_name
'Kickelbick, Guido'
'Pintauer, Tomislav'
'Matyjaszewski, Krzysztof'

_publ_section_title
;
 Structural comparison of CuII complexes in atom transfer radical
 polymerization
;
_journal_issue 4
_journal_name_full 'New Journal of Chemistry'
_journal_page_first 462
_journal_paper_doi 10.1039/b105454f
_journal_volume 26
_journal_year 2002
_chemical_formula_sum 'C56 H88 Br3 Cu2 N4'
_chemical_formula_weight 1184.11
_space_group_IT_number 15
_symmetry_cell_setting monoclinic
_symmetry_space_group_name_Hall '-C 2yc'
_symmetry_space_group_name_H-M 'C 1 2/c 1'
_atom_sites_solution_hydrogens geom
_atom_sites_solution_primary direct
_atom_sites_solution_secondary difmap
_audit_creation_method SHELXL-97
_cell_angle_alpha 90.00
_cell_angle_beta 95.3620(10)
_cell_angle_gamma 90.00
_cell_formula_units_Z 8
_cell_length_a 34.9413(15)
_cell_length_b 24.8105(10)
_cell_length_c 17.1680(7)
_cell_measurement_temperature 293(2)
_cell_volume 14818.0(11)
_computing_cell_refinement 'Siemens SAINT Software'
_computing_data_collection 'Siemens SMART Software'
_computing_data_reduction 'Siemens SAINT Software'
_computing_molecular_graphics 'Siemens SHELXTL Software'
_computing_publication_material 'Siemens SHELXTL Software'
_computing_structure_refinement 'SHELXL-97 (Sheldrick, 1997)'
_computing_structure_solution 'SHELXS-97 (Sheldrick, 1990)'
_diffrn_ambient_temperature 293(2)
_diffrn_measured_fraction_theta_full 0.967
_diffrn_measured_fraction_theta_max 0.967
_diffrn_measurement_device 'Siemens SMART CCD Detector'
_diffrn_measurement_method omega-scans
_diffrn_radiation_monochromator graphite
_diffrn_radiation_source 'fine-focus sealed tube'
_diffrn_radiation_type MoK\a
_diffrn_radiation_wavelength 0.71073
_diffrn_reflns_av_R_equivalents 0.0748
_diffrn_reflns_av_sigmaI/netI 0.0883
_diffrn_reflns_limit_h_max 33
_diffrn_reflns_limit_h_min -33
_diffrn_reflns_limit_k_max 23
_diffrn_reflns_limit_k_min 0
_diffrn_reflns_limit_l_max 16
_diffrn_reflns_limit_l_min 0
_diffrn_reflns_number 6500
_diffrn_reflns_theta_full 19.80
_diffrn_reflns_theta_max 19.80
_diffrn_reflns_theta_min 1.17
_diffrn_standards_interval_time 20
_exptl_absorpt_coefficient_mu 2.221
_exptl_crystal_colour green
_exptl_crystal_density_diffrn 1.062
_exptl_crystal_density_method 'not measured'
_exptl_crystal_description irregular
_exptl_crystal_F_000 4920
_exptl_crystal_size_max 0.30
_exptl_crystal_size_mid 0.26
_exptl_crystal_size_min 0.26
_refine_diff_density_max 1.381
_refine_diff_density_min -0.538
_refine_diff_density_rms 0.195
_refine_ls_extinction_coef 0.00080(16)
_refine_ls_extinction_expression Fc^*^=kFc[1+0.001xFc^2^\l^3^/sin(2\q)]^-1/4^
_refine_ls_extinction_method SHELXL
_refine_ls_goodness_of_fit_ref 1.257
_refine_ls_hydrogen_treatment mixed
_refine_ls_matrix_type full
_refine_ls_number_parameters 427
_refine_ls_number_reflns 6500
_refine_ls_number_restraints 112
_refine_ls_restrained_S_all 1.253
_refine_ls_R_factor_all 0.1917
_refine_ls_R_factor_gt 0.1185
_refine_ls_shift/su_max 3.895
_refine_ls_shift/su_mean 0.136
_refine_ls_structure_factor_coef Fsqd
_refine_ls_weighting_details 'calc w=1/[\s^2^(Fo^2^)+(0.2000P)^2^+0.0000P] where P=(Fo^2^+2Fc^2^)/3'
_refine_ls_weighting_scheme calc
_refine_ls_wR_factor_gt 0.3138
_refine_ls_wR_factor_ref 0.3798
_reflns_number_gt 3548
_reflns_number_total 6500
_reflns_threshold_expression >2sigma(I)
_cod_data_source_file b105454f.txt
_cod_data_source_block gkkm01
_cod_original_sg_symbol_H-M C2/c
_cod_database_code 7050684

loop_
_symmetry_equiv_pos_as_xyz
'x, y, z'
'-x, y, -z+1/2'
'x+1/2, y+1/2, z'
'-x+1/2, y+1/2, -z+1/2'
'-x, -y, -z'
'x, -y, z-1/2'
'-x+1/2, -y+1/2, -z'
'x+1/2, -y+1/2, z-1/2'

loop_
_atom_site_label
_atom_site_type_symbol
_atom_site_fract_x
_atom_site_fract_y
_atom_site_fract_z
_atom_site_U_iso_or_equiv
_atom_site_adp_type
_atom_site_occupancy
_atom_site_symmetry_multiplicity
_atom_site_calc_flag
_atom_site_refinement_flags
_atom_site_disorder_assembly
_atom_site_disorder_group
Br1 Br 0.03311(5) 0.14420(8) 0.39747(11) 0.0841(8) Uani 1 1 d . . .
Cu1 Cu 0.09723(5) 0.14506(8) 0.35417(11) 0.0670(8) Uani 1 1 d . . .
N1 N 0.0855(4) 0.0921(6) 0.2717(8) 0.073(4) Uani 1 1 d . . .
Cu2 Cu 0.23629(8) 0.10421(11) 0.64552(16) 0.1234(12) Uani 1 1 d . . .
Br2 Br 0.17821(8) 0.10927(12) 0.6869(2) 0.1614(14) Uani 1 1 d . . .
C2 C 0.0542(6) 0.0927(7) 0.2223(11) 0.087(6) Uani 1 1 d . . .
H2A H 0.0362 0.1197 0.2276 0.105 Uiso 1 1 calc R . .
C3 C 0.0468(5) 0.0555(9) 0.1631(13) 0.100(7) Uani 1 1 d . . .
H3A H 0.0242 0.0576 0.1301 0.120 Uiso 1 1 calc R . .
Br3 Br 0.29291(8) 0.09642(11) 0.59791(17) 0.1478(13) Uani 1 1 d . . .
C4 C 0.0730(6) 0.0151(9) 0.1533(13) 0.126(9) Uani 1 1 d . . .
C5 C 0.1071(5) 0.0138(7) 0.2079(12) 0.101(7) Uani 1 1 d . . .
H5A H 0.1258 -0.0126 0.2047 0.121 Uiso 1 1 calc R . .
C6 C 0.1109(5) 0.0534(8) 0.2653(11) 0.083(6) Uani 1 1 d . . .
C7 C 0.1440(5) 0.0532(7) 0.3255(10) 0.063(5) Uani 1 1 d . . .
C8 C 0.1751(5) 0.0146(7) 0.3302(11) 0.085(6) Uani 1 1 d . . .
H8A H 0.1758 -0.0123 0.2926 0.103 Uiso 1 1 calc R . .
C9 C 0.2044(5) 0.0180(8) 0.3921(12) 0.092(6) Uani 1 1 d . . .
C10 C 0.2034(6) 0.0602(9) 0.4426(12) 0.104(7) Uani 1 1 d . . .
H10A H 0.2235 0.0649 0.4814 0.125 Uiso 1 1 calc R . .
C11 C 0.1735(5) 0.0954(8) 0.4373(11) 0.089(6) Uani 1 1 d . . .
H11A H 0.1733 0.1220 0.4754 0.107 Uiso 1 1 calc R . .
N12 N 0.1431(4) 0.0943(6) 0.3787(8) 0.079(4) Uani 1 1 d . . .
C13 C 0.0730(6) -0.0294(9) 0.0783(13) 0.137(9) Uani 1 1 d DU . .
H13A H 0.0976 -0.0481 0.0758 0.165 Uiso 1 1 calc R . .
C14 C 0.0603(7) 0.0023(9) 0.0054(13) 0.146(9) Uiso 1 1 d DU . .
H14A H 0.0508 -0.0227 -0.0353 0.176 Uiso 1 1 calc R . .
H14B H 0.0391 0.0254 0.0163 0.176 Uiso 1 1 calc R . .
C15 C 0.0908(7) 0.0361(10) -0.0245(14) 0.155(10) Uiso 1 1 d DU . .
H15A H 0.1125 0.0131 -0.0330 0.186 Uiso 1 1 calc R . .
H15B H 0.0995 0.0620 0.0156 0.186 Uiso 1 1 calc R . .
C16 C 0.0792(8) 0.0665(12) -0.0999(15) 0.183(11) Uiso 1 1 d DU . .
H16A H 0.0756 0.0399 -0.1413 0.219 Uiso 1 1 calc R . .
H16B H 0.0541 0.0821 -0.0945 0.219 Uiso 1 1 calc R . .
C17 C 0.1039(13) 0.1108(16) -0.129(3) 0.34(3) Uiso 1 1 d DU . .
H17A H 0.0918 0.1253 -0.1768 0.508 Uiso 1 1 calc R . .
H17B H 0.1286 0.0964 -0.1380 0.508 Uiso 1 1 calc R . .
H17C H 0.1072 0.1389 -0.0904 0.508 Uiso 1 1 calc R . .
C18 C 0.0422(9) -0.0642(12) 0.1041(17) 0.204(13) Uiso 1 1 d DU . .
H18A H 0.0308 -0.0848 0.0599 0.245 Uiso 1 1 calc R . .
H18B H 0.0222 -0.0418 0.1229 0.245 Uiso 1 1 calc R . .
C19 C 0.0575(8) -0.1028(10) 0.1691(15) 0.146(9) Uiso 1 1 d DU . .
H19A H 0.0848 -0.1080 0.1661 0.175 Uiso 1 1 calc R . .
H19B H 0.0541 -0.0866 0.2194 0.175 Uiso 1 1 calc R . .
C20 C 0.0377(9) -0.1571(13) 0.164(2) 0.219(16) Uani 1 1 d DU . .
H20A H 0.0103 -0.1520 0.1660 0.262 Uiso 1 1 calc R . .
H20B H 0.0416 -0.1739 0.1145 0.262 Uiso 1 1 calc R . .
C21 C 0.0526(12) -0.1942(17) 0.230(2) 0.28(2) Uiso 1 1 d DU . .
H21A H 0.0386 -0.2276 0.2258 0.414 Uiso 1 1 calc R . .
H21B H 0.0492 -0.1775 0.2792 0.414 Uiso 1 1 calc R . .
H21C H 0.0794 -0.2012 0.2264 0.414 Uiso 1 1 calc R . .
C22 C 0.2343(6) -0.0235(8) 0.4002(11) 0.100(6) Uiso 1 1 d DU . .
H22A H 0.2261 -0.0521 0.3631 0.120 Uiso 1 1 calc R . .
C23 C 0.2693(7) 0.0001(10) 0.3730(13) 0.151(10) Uiso 1 1 d DU . .
H23A H 0.2894 -0.0265 0.3851 0.181 Uiso 1 1 calc R . .
H23B H 0.2758 0.0304 0.4075 0.181 Uiso 1 1 calc R . .
C24 C 0.2748(7) 0.0197(10) 0.2935(13) 0.140(9) Uiso 1 1 d DU . .
H24A H 0.2575 0.0500 0.2840 0.168 Uiso 1 1 calc R . .
H24B H 0.2651 -0.0086 0.2579 0.168 Uiso 1 1 calc R . .
C25 C 0.3124(8) 0.0369(11) 0.267(2) 0.211(17) Uani 1 1 d DU . .
H25A H 0.3249 0.0610 0.3056 0.254 Uiso 1 1 calc R . .
H25B H 0.3286 0.0054 0.2639 0.254 Uiso 1 1 calc R . .
C26 C 0.3096(12) 0.0645(17) 0.190(2) 0.25(2) Uiso 1 1 d DU . .
H26A H 0.3348 0.0751 0.1775 0.381 Uiso 1 1 calc R . .
H26B H 0.2936 0.0959 0.1916 0.381 Uiso 1 1 calc R . .
H26C H 0.2985 0.0404 0.1499 0.381 Uiso 1 1 calc R . .
C27 C 0.2391(6) -0.0489(8) 0.4788(11) 0.119(7) Uiso 1 1 d DU . .
H27A H 0.2598 -0.0750 0.4793 0.143 Uiso 1 1 calc R . .
H27B H 0.2471 -0.0213 0.5168 0.143 Uiso 1 1 calc R . .
C28 C 0.2053(7) -0.0762(10) 0.5047(15) 0.151(9) Uiso 1 1 d DU . .
H28A H 0.1964 -0.1013 0.4637 0.181 Uiso 1 1 calc R . .
H28B H 0.1855 -0.0490 0.5066 0.181 Uiso 1 1 calc R . .
C29 C 0.2070(13) -0.1062(17) 0.580(2) 0.29(2) Uiso 1 1 d DU . .
H29A H 0.2228 -0.0857 0.6185 0.352 Uiso 1 1 calc R . .
H29B H 0.2201 -0.1401 0.5724 0.352 Uiso 1 1 calc R . .
C30 C 0.1701(13) -0.1185(18) 0.612(3) 0.33(3) Uiso 1 1 d DU . .
H30A H 0.1752 -0.1344 0.6629 0.493 Uiso 1 1 calc R . .
H30B H 0.1555 -0.1433 0.5781 0.493 Uiso 1 1 calc R . .
H30C H 0.1557 -0.0858 0.6162 0.493 Uiso 1 1 calc R . .
N31 N 0.1156(4) 0.1996(7) 0.4329(10) 0.076(5) Uani 1 1 d . . .
C32 C 0.1159(5) 0.1894(7) 0.5081(16) 0.085(6) Uani 1 1 d . . .
H32A H 0.1066 0.1562 0.5228 0.102 Uiso 1 1 calc R . .
C33 C 0.1291(5) 0.2251(10) 0.5671(12) 0.088(6) Uani 1 1 d . . .
H33A H 0.1282 0.2166 0.6196 0.106 Uiso 1 1 calc R . .
C34 C 0.1436(5) 0.2742(10) 0.5436(15) 0.091(7) Uani 1 1 d . . .
C35 C 0.1429(5) 0.2848(8) 0.4656(15) 0.088(6) Uani 1 1 d . . .
H35A H 0.1514 0.3182 0.4498 0.106 Uiso 1 1 calc R . .
C36 C 0.1295(5) 0.2461(8) 0.4069(13) 0.068(5) Uani 1 1 d . . .
C37 C 0.1263(5) 0.2521(10) 0.3260(14) 0.081(5) Uani 1 1 d . . .
C38 C 0.1404(6) 0.2979(9) 0.2864(17) 0.098(6) Uani 1 1 d . . .
H38A H 0.1531 0.3257 0.3147 0.117 Uiso 1 1 calc R . .
C39 C 0.1352(8) 0.3003(11) 0.2084(19) 0.138(10) Uani 1 1 d . . .
C40 C 0.1171(7) 0.2593(13) 0.1705(14) 0.131(9) Uani 1 1 d . . .
H40A H 0.1118 0.2616 0.1165 0.157 Uiso 1 1 calc R . .
C41 C 0.1067(6) 0.2168(10) 0.2057(15) 0.103(7) Uani 1 1 d . . .
H41A H 0.0957 0.1889 0.1752 0.123 Uiso 1 1 calc R . .
N42 N 0.1107(4) 0.2098(6) 0.2840(11) 0.078(4) Uani 1 1 d . . .
C43 C 0.1575(6) 0.3193(10) 0.6027(13) 0.125(8) Uani 1 1 d DU . .
H43A H 0.1608 0.3538 0.5761 0.150 Uiso 1 1 calc R . .
C44 C 0.1298(8) 0.3247(12) 0.6669(17) 0.179(11) Uiso 1 1 d DU . .
H44A H 0.1222 0.2897 0.6852 0.215 Uiso 1 1 calc R . .
H44B H 0.1412 0.3456 0.7109 0.215 Uiso 1 1 calc R . .
C45 C 0.0957(9) 0.3544(13) 0.624(2) 0.210(14) Uiso 1 1 d DU . .
H45A H 0.0861 0.3360 0.5762 0.252 Uiso 1 1 calc R . .
H45B H 0.1021 0.3914 0.6121 0.252 Uiso 1 1 calc R . .
C46 C 0.067(2) 0.351(3) 0.687(5) 0.54(5) Uiso 1 1 d DU . .
H46A H 0.0524 0.3842 0.6756 0.642 Uiso 1 1 calc R . .
H46B H 0.0837 0.3601 0.7335 0.642 Uiso 1 1 calc R . .
C47 C 0.036(2) 0.318(3) 0.725(6) 1.00(9) Uiso 1 1 d DU . .
H47A H 0.0370 0.3258 0.7798 1.496 Uiso 1 1 calc R . .
H47B H 0.0411 0.2800 0.7183 1.496 Uiso 1 1 calc R . .
H47C H 0.0110 0.3262 0.7002 1.496 Uiso 1 1 calc R . .
C48 C 0.1950(6) 0.3010(10) 0.6484(15) 0.146(9) Uiso 1 1 d DU . .
H48A H 0.2027 0.3281 0.6875 0.175 Uiso 1 1 calc R . .
H48B H 0.1901 0.2679 0.6758 0.175 Uiso 1 1 calc R . .
C49 C 0.2281(7) 0.2915(11) 0.5987(17) 0.169(11) Uiso 1 1 d DU . .
H49A H 0.2315 0.3244 0.5696 0.202 Uiso 1 1 calc R . .
H49B H 0.2198 0.2640 0.5606 0.202 Uiso 1 1 calc R . .
C50 C 0.2681(8) 0.2747(12) 0.6362(15) 0.194(13) Uiso 1 1 d DU . .
H50A H 0.2669 0.2383 0.6563 0.232 Uiso 1 1 calc R . .
H50B H 0.2863 0.2753 0.5969 0.232 Uiso 1 1 calc R . .
C51 C 0.2815(7) 0.3133(10) 0.7030(15) 0.160(10) Uiso 1 1 d DU . .
H51A H 0.3063 0.3021 0.7263 0.240 Uiso 1 1 calc R . .
H51B H 0.2634 0.3128 0.7418 0.240 Uiso 1 1 calc R . .
H51C H 0.2833 0.3492 0.6827 0.240 Uiso 1 1 calc R . .
C52 C 0.1513(9) 0.3495(13) 0.1732(19) 0.169(11) Uiso 1 1 d DU . .
H52A H 0.1681 0.3646 0.2167 0.202 Uiso 1 1 calc R . .
C53 C 0.1248(12) 0.3894(16) 0.157(3) 0.272(19) Uiso 1 1 d DU . .
H53A H 0.1111 0.3803 0.1068 0.326 Uiso 1 1 calc R . .
H53B H 0.1392 0.4220 0.1486 0.326 Uiso 1 1 calc R . .
C54 C 0.0971(14) 0.403(2) 0.206(3) 0.32(2) Uiso 1 1 d DU . .
H54A H 0.0963 0.4416 0.1935 0.379 Uiso 1 1 calc R . .
H54B H 0.1135 0.4016 0.2545 0.379 Uiso 1 1 calc R . .
C55 C 0.062(4) 0.401(3) 0.238(13) 1.9(2) Uiso 1 1 d DU . .
H55A H 0.0636 0.3886 0.2918 2.295 Uiso 1 1 calc R . .
H55B H 0.0416 0.3833 0.2056 2.295 Uiso 1 1 calc R . .
C56 C 0.064(2) 0.457(3) 0.228(5) 0.46(5) Uiso 1 1 d DU . .
H56A H 0.0613 0.4740 0.2774 0.683 Uiso 1 1 calc R . .
H56B H 0.0443 0.4681 0.1900 0.683 Uiso 1 1 calc R . .
H56C H 0.0889 0.4658 0.2115 0.683 Uiso 1 1 calc R . .
C57 C 0.1763(11) 0.3401(16) 0.117(2) 0.243(16) Uiso 1 1 d DU . .
H57A H 0.1630 0.3181 0.0762 0.292 Uiso 1 1 calc R . .
H57B H 0.1818 0.3744 0.0933 0.292 Uiso 1 1 calc R . .
C58 C 0.2107(11) 0.3155(15) 0.140(2) 0.230(16) Uiso 1 1 d DU . .
H58A H 0.2011 0.2839 0.1652 0.276 Uiso 1 1 calc R . .
H58B H 0.2193 0.3390 0.1835 0.276 Uiso 1 1 calc R . .
C59 C 0.2462(12) 0.296(2) 0.123(3) 0.35(3) Uiso 1 1 d DU . .
H59A H 0.2405 0.2972 0.0671 0.420 Uiso 1 1 calc R . .
H59B H 0.2600 0.3288 0.1355 0.420 Uiso 1 1 calc R . .
C60 C 0.2789(14) 0.264(2) 0.121(3) 0.34(3) Uiso 1 1 d DU . .
H60A H 0.2925 0.2749 0.0778 0.513 Uiso 1 1 calc R . .
H60B H 0.2716 0.2269 0.1156 0.513 Uiso 1 1 calc R . .
H60C H 0.2951 0.2688 0.1690 0.513 Uiso 1 1 calc R . .

loop_
_atom_site_aniso_label
_atom_site_aniso_U_11
_atom_site_aniso_U_22
_atom_site_aniso_U_33
_atom_site_aniso_U_23
_atom_site_aniso_U_13
_atom_site_aniso_U_12
Br1 0.0619(12) 0.1091(16) 0.0797(15) -0.0043(12) -0.0022(10) -0.0089(11)
Cu1 0.0574(14) 0.0739(15) 0.0661(15) -0.0096(12) -0.0129(10) -0.0033(11)
N1 0.057(9) 0.069(10) 0.085(11) -0.012(8) -0.035(9) 0.010(9)
Cu2 0.127(3) 0.127(2) 0.106(2) 0.0222(17) -0.0445(18) -0.0503(18)
Br2 0.121(2) 0.162(3) 0.192(3) 0.075(2) -0.034(2) -0.0330(18)
C2 0.089(16) 0.089(14) 0.073(13) -0.043(12) -0.046(12) 0.024(11)
C3 0.066(13) 0.098(15) 0.130(19) -0.019(15) -0.024(13) 0.047(13)
Br3 0.138(2) 0.152(2) 0.146(2) -0.0114(19) -0.0248(18) -0.0642(19)
C4 0.117(19) 0.116(17) 0.127(19) -0.073(15) -0.082(16) 0.016(15)
C5 0.094(16) 0.077(13) 0.118(16) -0.036(13) -0.055(14) 0.040(11)
C6 0.068(13) 0.079(13) 0.091(15) -0.022(13) -0.048(12) 0.005(12)
C7 0.071(13) 0.052(11) 0.064(12) 0.000(11) -0.008(10) 0.008(10)
C8 0.081(14) 0.066(12) 0.103(15) -0.030(11) -0.023(12) -0.013(12)
C9 0.068(13) 0.084(14) 0.112(16) -0.019(13) -0.062(12) 0.005(11)
C10 0.090(16) 0.097(15) 0.109(17) -0.027(14) -0.077(13) 0.030(13)
C11 0.076(13) 0.106(15) 0.076(13) -0.031(12) -0.046(11) 0.008(13)
N12 0.088(12) 0.074(10) 0.068(10) -0.020(9) -0.024(9) -0.010(8)
C13 0.111(18) 0.127(18) 0.15(2) 0.011(17) -0.098(16) 0.003(15)
C20 0.17(3) 0.27(4) 0.22(4) -0.04(4) 0.06(3) -0.05(3)
C25 0.14(3) 0.14(2) 0.35(5) -0.07(3) 0.06(3) -0.06(2)
N31 0.073(10) 0.104(14) 0.047(11) 0.013(10) -0.018(8) 0.005(10)
C32 0.065(13) 0.061(12) 0.12(2) -0.036(15) -0.014(13) -0.014(10)
C33 0.072(14) 0.087(15) 0.103(17) 0.004(16) -0.004(12) 0.007(12)
C34 0.069(14) 0.099(19) 0.097(19) -0.041(17) -0.036(13) 0.016(13)
C35 0.052(12) 0.091(16) 0.118(19) -0.014(16) -0.016(12) -0.011(10)
C36 0.056(11) 0.062(13) 0.084(18) 0.018(14) -0.009(11) -0.009(10)
C37 0.061(12) 0.099(17) 0.079(17) 0.016(17) -0.006(12) -0.004(12)
C38 0.086(15) 0.093(17) 0.11(2) 0.000(16) 0.008(14) -0.013(13)
C39 0.18(3) 0.12(2) 0.11(2) 0.050(19) 0.004(19) -0.084(19)
C40 0.16(2) 0.13(2) 0.094(19) 0.01(2) -0.032(16) -0.069(19)
C41 0.129(19) 0.097(18) 0.077(18) -0.017(14) -0.018(14) -0.036(15)
N42 0.062(10) 0.093(12) 0.076(13) -0.017(11) -0.005(8) -0.026(9)
C43 0.100(17) 0.14(2) 0.13(2) -0.035(17) -0.020(15) -0.012(15)

loop_
_atom_type_symbol
_atom_type_description
_atom_type_scat_dispersion_real
_atom_type_scat_dispersion_imag
_atom_type_scat_source
C C 0.0033 0.0016 'International Tables Vol C Tables 4.2.6.8 and 6.1.1.4'
H H 0.0000 0.0000 'International Tables Vol C Tables 4.2.6.8 and 6.1.1.4'
N N 0.0061 0.0033 'International Tables Vol C Tables 4.2.6.8 and 6.1.1.4'
Cu Cu 0.3201 1.2651 'International Tables Vol C Tables 4.2.6.8 and 6.1.1.4'
Br Br -0.2901 2.4595 'International Tables Vol C Tables 4.2.6.8 and 6.1.1.4'

loop_
_geom_angle_atom_site_label_1
_geom_angle_atom_site_label_2
_geom_angle_atom_site_label_3
_geom_angle
_geom_angle_site_symmetry_1
_geom_angle_site_symmetry_3
_geom_angle_publ_flag
N1 Cu1 N31 172.8(7) . . ?
N1 Cu1 N12 80.9(6) . . ?
N31 Cu1 N12 94.7(6) . . ?
N1 Cu1 N42 98.2(7) . . ?
N31 Cu1 N42 78.0(7) . . ?
N12 Cu1 N42 112.1(6) . . ?
N1 Cu1 Br1 94.5(4) . . ?
N31 Cu1 Br1 92.7(5) . . ?
N12 Cu1 Br1 131.1(4) . . ?
N42 Cu1 Br1 116.7(4) . . ?
C2 N1 C6 118.4(14) . . ?
C2 N1 Cu1 124.6(13) . . ?
C6 N1 Cu1 117.0(11) . . ?
Br2 Cu2 Br3 176.57(17) . . ?
N1 C2 C3 123.8(17) . . ?
C4 C3 C2 119.6(17) . . ?
C3 C4 C5 117.1(17) . . ?
C3 C4 C13 127.8(17) . . ?
C5 C4 C13 114.7(18) . . ?
C6 C5 C4 117.4(16) . . ?
N1 C6 C5 123.7(15) . . ?
N1 C6 C7 115.6(17) . . ?
C5 C6 C7 120.7(18) . . ?
N12 C7 C8 121.3(15) . . ?
N12 C7 C6 113.5(16) . . ?
C8 C7 C6 125.2(18) . . ?
C9 C8 C7 119.5(16) . . ?
C10 C9 C8 117.9(17) . . ?
C10 C9 C22 122.6(17) . . ?
C8 C9 C22 119.5(19) . . ?
C11 C10 C9 121.1(16) . . ?
C10 C11 N12 124.4(17) . . ?
C7 N12 C11 115.6(15) . . ?
C7 N12 Cu1 112.7(10) . . ?
C11 N12 Cu1 131.6(13) . . ?
C18 C13 C14 112.7(19) . . ?
C18 C13 C4 96(2) . . ?
C14 C13 C4 105.6(18) . . ?
C15 C14 C13 115(2) . . ?
C14 C15 C16 116(2) . . ?
C17 C16 C15 122(3) . . ?
C13 C18 C19 112(3) . . ?
C20 C19 C18 113(3) . . ?
C21 C20 C19 112(3) . . ?
C9 C22 C23 107.3(18) . . ?
C9 C22 C27 113.9(17) . . ?
C23 C22 C27 115.6(19) . . ?
C22 C23 C24 127(2) . . ?
C23 C24 C25 125(2) . . ?
C26 C25 C24 115(3) . . ?
C28 C27 C22 117(2) . . ?
C27 C28 C29 122(3) . . ?
C28 C29 C30 118(4) . . ?
C32 N31 C36 121.4(17) . . ?
C32 N31 Cu1 120.8(15) . . ?
C36 N31 Cu1 117.7(13) . . ?
N31 C32 C33 124.3(19) . . ?
C32 C33 C34 116.8(19) . . ?
C35 C34 C33 118.6(19) . . ?
C35 C34 C43 119(2) . . ?
C33 C34 C43 123(2) . . ?
C34 C35 C36 122(2) . . ?
N31 C36 C37 115.3(19) . . ?
N31 C36 C35 116.4(18) . . ?
C37 C36 C35 128(2) . . ?
N42 C37 C36 116(2) . . ?
N42 C37 C38 120.0(19) . . ?
C36 C37 C38 124(2) . . ?
C39 C38 C37 119(2) . . ?
C40 C39 C38 118(2) . . ?
C40 C39 C52 127(3) . . ?
C38 C39 C52 115(3) . . ?
C41 C40 C39 123(2) . . ?
C40 C41 N42 125(2) . . ?
C41 N42 C37 115.3(17) . . ?
C41 N42 Cu1 131.8(16) . . ?
C37 N42 Cu1 112.9(15) . . ?
C48 C43 C44 103(2) . . ?
C48 C43 C34 108.7(19) . . ?
C44 C43 C34 110(2) . . ?
C45 C44 C43 102(2) . . ?
C44 C45 C46 100(4) . . ?
C45 C46 C47 147(8) . . ?
C49 C48 C43 115(2) . . ?
C48 C49 C50 121(2) . . ?
C51 C50 C49 110(2) . . ?
C53 C52 C57 116(4) . . ?
C53 C52 C39 113(3) . . ?
C57 C52 C39 116(3) . . ?
C52 C53 C54 124(4) . . ?
C53 C54 C55 157(9) . . ?
C54 C55 C56 81(5) . . ?
C58 C57 C52 118(4) . . ?
C57 C58 C59 151(5) . . ?
C60 C59 C58 164(6) . . ?

loop_
_geom_bond_atom_site_label_1
_geom_bond_atom_site_label_2
_geom_bond_distance
_geom_bond_site_symmetry_2
_geom_bond_publ_flag
Br1 Cu1 2.426(3) . ?
Cu1 N1 1.946(13) . ?
Cu1 N31 1.977(15) . ?
Cu1 N12 2.051(15) . ?
Cu1 N42 2.088(16) . ?
N1 C2 1.318(19) . ?
N1 C6 1.32(2) . ?
Cu2 Br2 2.216(4) . ?
Cu2 Br3 2.218(4) . ?
C2 C3 1.38(2) . ?
C3 C4 1.38(2) . ?
C4 C5 1.45(2) . ?
C4 C13 1.70(3) . ?
C5 C6 1.39(2) . ?
C6 C7 1.48(2) . ?
C7 N12 1.371(18) . ?
C7 C8 1.45(2) . ?
C8 C9 1.41(2) . ?
C9 C10 1.36(2) . ?
C9 C22 1.46(2) . ?
C10 C11 1.36(2) . ?
C11 N12 1.39(2) . ?
C13 C18 1.481(16) . ?
C13 C14 1.508(16) . ?
C14 C15 1.485(16) . ?
C15 C16 1.519(16) . ?
C16 C17 1.512(18) . ?
C18 C19 1.528(17) . ?
C19 C20 1.515(17) . ?
C20 C21 1.511(18) . ?
C22 C23 1.472(15) . ?
C22 C27 1.484(15) . ?
C23 C24 1.479(15) . ?
C24 C25 1.494(15) . ?
C25 C26 1.484(17) . ?
C27 C28 1.465(15) . ?
C28 C29 1.482(17) . ?
C29 C30 1.482(17) . ?
N31 C32 1.31(2) . ?
N31 C36 1.34(2) . ?
C32 C33 1.39(2) . ?
C33 C34 1.39(3) . ?
C34 C35 1.36(3) . ?
C34 C43 1.56(3) . ?
C35 C36 1.44(3) . ?
C36 C37 1.39(2) . ?
C37 N42 1.36(2) . ?
C37 C38 1.44(3) . ?
C38 C39 1.34(3) . ?
C39 C40 1.33(3) . ?
C39 C52 1.50(3) . ?
C40 C41 1.28(3) . ?
C41 N42 1.35(2) . ?
C43 C48 1.530(16) . ?
C43 C44 1.540(17) . ?
C44 C45 1.529(17) . ?
C45 C46 1.553(19) . ?
C46 C47 1.55(2) . ?
C48 C49 1.519(16) . ?
C49 C50 1.540(17) . ?
C50 C51 1.534(16) . ?
C52 C53 1.37(2) . ?
C52 C57 1.381(19) . ?
C53 C54 1.38(2) . ?
C54 C55 1.39(2) . ?
C55 C56 1.39(2) . ?
C57 C58 1.375(19) . ?
C58 C59 1.39(2) . ?
C59 C60 1.39(2) . ?
